data_1522060
loop_
_publ_author_name
'Turquat, C.'
'Muller, C.'
'Nigrelli, E.'
'Leroux, C.'
'Soubeyroux, J.L.'
'Nihoul, G.'

_publ_section_title
;
 Structural investigation of temperature-induced phase transitions in Hf
 V2 O7
;
_journal_name_full 'The European Physical Journal Apllied Physics'
_journal_page_first 15
_journal_page_last 27
_journal_volume 10
_journal_year 2000
_chemical_formula_sum 'Hf O7 V2'
_chemical_name_systematic 'Hf (V2 O7)'
_space_group_IT_number 205
_symmetry_space_group_name_Hall '-P 2ac 2ab 3'
_symmetry_space_group_name_H-M 'P a -3'
_cell_angle_alpha 90
_cell_angle_beta 90
_cell_angle_gamma 90
_cell_formula_units_Z 4
_cell_length_a 8.753
_cell_length_b 8.753
_cell_length_c 8.753
_cell_volume 670.611
_citation_journal_id_ASTM EPAPFV
_cod_data_source_file Turquat_EPAPFV_2000_1163.cif
_cod_data_source_block Hf1O7V2
_cod_original_cell_volume 670.6112
_cod_original_formula_sum 'Hf1 O7 V2'
_cod_database_code 1522060

loop_
_symmetry_equiv_pos_as_xyz
x,y,z
-x+1/2,-y,z+1/2
x+1/2,-y+1/2,-z
-x,y+1/2,-z+1/2
z,x,y
-z+1/2,-x,y+1/2
z+1/2,-x+1/2,-y
-z,x+1/2,-y+1/2
y,z,x
y+1/2,-z+1/2,-x
-y,z+1/2,-x+1/2
-y+1/2,-z,x+1/2
-x,-y,-z
x-1/2,y,-z-1/2
-x-1/2,y-1/2,z
x,-y-1/2,z-1/2
-z,-x,-y
z-1/2,x,-y-1/2
-z-1/2,x-1/2,y
z,-x-1/2,y-1/2
-y,-z,-x
-y-1/2,z-1/2,x
y,-z-1/2,x-1/2
y-1/2,z,-x-1/2

loop_
_atom_site_label
_atom_site_type_symbol
_atom_site_fract_x
_atom_site_fract_y
_atom_site_fract_z
_atom_site_occupancy
_atom_site_U_iso_or_equiv
Hf1 Hf+4 0 0 0 1 0.0
O2 O-2 0.5 0.5 0.5 1 0.0
V1 V+5 0.386 0.386 0.386 1 0.0
O1 O-2 0.438 0.206 0.407 1 0.0
